data_7020163
loop_
_publ_author_name
'Bonnitcha, Paul D.'
'Kim, Byung J.'
'Hocking, Rosalie K.'
'Clegg, Jack K.'
'Turner, Peter'
'Neville, Suzanne M.'
'Hambley, Trevor W.'

_publ_section_title
;
 Cobalt complexes with tripodal ligands: implications for the design of
 drug chaperones.
;
_journal_issue 37
_journal_name_full 'Dalton transactions (Cambridge, England : 2003)'
_journal_page_first 11293
_journal_page_last 11304
_journal_paper_doi 10.1039/c2dt30727h
_journal_volume 41
_journal_year 2012
_chemical_formula_moiety ' C11 H25 Co N4 O2, 2(Cl), 2(H2 O)'
_chemical_formula_sum 'C11 H29 Cl2 Co N4 O4'
_chemical_formula_weight 411.21
_chemical_name_systematic
;
?
;
_space_group_IT_number 1
_symmetry_cell_setting triclinic
_symmetry_Int_Tables_number 1
_symmetry_space_group_name_Hall 'P 1'
_symmetry_space_group_name_H-M 'P 1'
_atom_sites_solution_hydrogens geom
_atom_sites_solution_primary direct
_atom_sites_solution_secondary difmap
_audit_creation_method SHELXL-97
_cell_angle_alpha 100.627(6)
_cell_angle_beta 106.855(6)
_cell_angle_gamma 102.071(6)
_cell_formula_units_Z 1
_cell_length_a 7.779(3)
_cell_length_b 7.864(3)
_cell_length_c 8.045(3)
_cell_measurement_reflns_used 3380
_cell_measurement_temperature 150(2)
_cell_measurement_theta_max 27.99
_cell_measurement_theta_min 2.74
_cell_volume 444.5(3)
_computing_cell_refinement 'SAINT (Bruker,1995)'
_computing_data_collection 'SMART (Bruker,1995)'
_computing_data_reduction 'SAINT and XPREP (Bruker 1995)'
_computing_molecular_graphics
;
xtal 3.6 (Hall,du Boulay, D.J. & Olthof-Hazekamp, R. 1999)
ORTEPII (Johnson,C.K., 1976).
WinGX (Farrugia, 1999)
;
_computing_structure_refinement 'SHELXL-97 (Sheldrick, 1997)'
_computing_structure_solution 'SIR97 (Altomare, et. al. 1997)'
_diffrn_ambient_temperature 150(2)
_diffrn_crystal_treatment
;
attached with Exxon Paratone N, to a short length
of fibre supported on a thin piece of copper wire
inserted in a copper mounting pin. The crystal was
quenched in a cold nitrogen gas stream from an
Oxford Cryosystems Cryostream.
;
_diffrn_measured_fraction_theta_full 0.978
_diffrn_measured_fraction_theta_max 0.879
_diffrn_measurement_device_type 'Bruker SMART 1000 CCD'
_diffrn_measurement_method \w
_diffrn_radiation_monochromator graphite
_diffrn_radiation_source 'sealed tube'
_diffrn_radiation_type MoK\a
_diffrn_radiation_wavelength 0.71073
_diffrn_reflns_av_R_equivalents 0.0640
_diffrn_reflns_av_sigmaI/netI 0.0155
_diffrn_reflns_limit_h_max 10
_diffrn_reflns_limit_h_min -10
_diffrn_reflns_limit_k_max 10
_diffrn_reflns_limit_k_min -10
_diffrn_reflns_limit_l_max 10
_diffrn_reflns_limit_l_min -10
_diffrn_reflns_number 4102
_diffrn_reflns_theta_full 25.00
_diffrn_reflns_theta_max 27.95
_diffrn_reflns_theta_min 2.74
_diffrn_standards_decay_% 1.04
_diffrn_standards_number 88
_exptl_absorpt_coefficient_mu 1.286
_exptl_absorpt_correction_type none
_exptl_crystal_colour red
_exptl_crystal_density_diffrn 1.521
_exptl_crystal_density_method 'not measured'
_exptl_crystal_description plate
_exptl_crystal_F_000 212
_exptl_crystal_size_max 0.339
_exptl_crystal_size_mid 0.255
_exptl_crystal_size_min 0.129
_refine_diff_density_max 0.769
_refine_diff_density_min -0.940
_refine_diff_density_rms 0.133
_refine_ls_abs_structure_details 'Flack H D (1983), Acta Cryst. A39, 876-881'
_refine_ls_abs_structure_Flack 0.40(5)
_refine_ls_extinction_method none
_refine_ls_goodness_of_fit_ref 1.054
_refine_ls_hydrogen_treatment constr
_refine_ls_matrix_type full
_refine_ls_number_parameters 212
_refine_ls_number_reflns 3778
_refine_ls_number_restraints 3
_refine_ls_restrained_S_all 1.053
_refine_ls_R_factor_all 0.0558
_refine_ls_R_factor_gt 0.0557
_refine_ls_shift/su_max 0.002
_refine_ls_shift/su_mean 0.000
_refine_ls_structure_factor_coef Fsqd
_refine_ls_weighting_details 'calc w=1/[\s^2^(Fo^2^)+(0.08P)^2^+0.5P] where P=(Fo^2^+2Fc^2^)/3'
_refine_ls_weighting_scheme calc
_refine_ls_wR_factor_gt 0.1505
_refine_ls_wR_factor_ref 0.1505
_reflns_number_gt 3772
_reflns_number_total 3778
_reflns_threshold_expression >2sigma(I)
_cod_data_source_file c2dt30727h.txt
_cod_data_source_block 5
_cod_original_sg_symbol_H-M 'P 1 '
_cod_database_code 7020163

loop_
_symmetry_equiv_pos_as_xyz
'x, y, z'

loop_
_atom_site_label
_atom_site_type_symbol
_atom_site_fract_x
_atom_site_fract_y
_atom_site_fract_z
_atom_site_U_iso_or_equiv
_atom_site_adp_type
_atom_site_occupancy
_atom_site_symmetry_multiplicity
_atom_site_calc_flag
_atom_site_refinement_flags
Co1 Co 0.78996(8) 0.66743(9) 0.32979(9) 0.0117(2) Uani 1 1 d .
O1 O 0.8058(8) 0.4879(12) 0.1458(13) 0.0170(13) Uani 1 1 d .
O2 O 0.5240(7) 0.5987(9) 0.2518(10) 0.0156(12) Uani 1 1 d .
N1 N 0.7998(10) 0.8553(14) 0.5266(13) 0.0161(15) Uani 1 1 d .
N2 N 1.0608(9) 0.7441(12) 0.4142(13) 0.0148(14) Uani 1 1 d .
H2A H 1.1064 0.6693 0.4757 0.018 Uiso 1 1 calc R
H2B H 1.1010 0.7405 0.3198 0.018 Uiso 1 1 calc R
N3 N 0.7800(18) 0.5094(16) 0.4909(16) 0.014(2) Uani 1 1 d .
H3A H 0.6767 0.4154 0.4384 0.016 Uiso 1 1 calc R
H3B H 0.8802 0.4658 0.5095 0.016 Uiso 1 1 calc R
N4 N 0.7706(17) 0.8402(16) 0.1803(17) 0.018(3) Uani 1 1 d .
H4A H 0.8694 0.8591 0.1425 0.021 Uiso 1 1 calc R
H4B H 0.6658 0.7950 0.0829 0.021 Uiso 1 1 calc R
C1 C 0.7127(11) 0.2290(17) -0.0956(17) 0.028(2) Uani 1 1 d .
H1A H 0.8188 0.2902 -0.1210 0.042 Uiso 1 1 calc R
H1B H 0.6076 0.1791 -0.2053 0.042 Uiso 1 1 calc R
H1C H 0.7417 0.1340 -0.0429 0.042 Uiso 1 1 calc R
C2 C 0.6649(11) 0.3626(13) 0.0356(13) 0.0176(17) Uani 1 1 d .
C3 C 0.4826(12) 0.3415(14) 0.0244(14) 0.021(2) Uani 1 1 d .
H3 H 0.3933 0.2400 -0.0581 0.026 Uiso 1 1 calc R
C4 C 0.4206(11) 0.4626(12) 0.1288(12) 0.0182(19) Uani 1 1 d .
C5 C 0.2150(10) 0.4256(15) 0.0961(16) 0.026(2) Uani 1 1 d .
H5A H 0.1802 0.5360 0.0982 0.039 Uiso 1 1 calc R
H5B H 0.1862 0.3757 0.1883 0.039 Uiso 1 1 calc R
H5C H 0.1467 0.3414 -0.0193 0.039 Uiso 1 1 calc R
C6 C 0.9991(11) 0.9578(16) 0.6404(16) 0.0187(17) Uani 1 1 d .
H6A H 1.0363 0.9147 0.7471 0.022 Uiso 1 1 calc R
H6B H 1.0082 1.0848 0.6786 0.022 Uiso 1 1 calc R
C7 C 1.1298(12) 0.9337(12) 0.5346(12) 0.0182(19) Uani 1 1 d .
H7A H 1.1321 1.0198 0.4624 0.022 Uiso 1 1 calc R
H7B H 1.2558 0.9548 0.6166 0.022 Uiso 1 1 calc R
C8 C 0.705(2) 0.7652(18) 0.6388(17) 0.018(3) Uani 1 1 d .
H8A H 0.7328 0.8487 0.7544 0.022 Uiso 1 1 calc R
H8B H 0.5706 0.7263 0.5783 0.022 Uiso 1 1 calc R
C9 C 0.778(2) 0.606(2) 0.665(2) 0.026(3) Uani 1 1 d .
H9A H 0.9028 0.6456 0.7531 0.031 Uiso 1 1 calc R
H9B H 0.6975 0.5263 0.7080 0.031 Uiso 1 1 calc R
C10 C 0.695(2) 0.975(2) 0.4417(19) 0.021(3) Uani 1 1 d .
H10A H 0.7189 1.0876 0.5297 0.026 Uiso 1 1 calc R
H10B H 0.5617 0.9168 0.3951 0.026 Uiso 1 1 calc R
C11 C 0.766(2) 1.012(2) 0.2871(19) 0.018(3) Uani 1 1 d .
H11A H 0.6828 1.0646 0.2111 0.022 Uiso 1 1 calc R
H11B H 0.8898 1.0955 0.3362 0.022 Uiso 1 1 calc R
Cl1 Cl 1.1651(5) 0.9144(4) 0.0996(4) 0.0232(8) Uani 1 1 d .
Cl2 Cl 1.1799(4) 0.4241(4) 0.5944(4) 0.0225(7) Uani 1 1 d .
O3 O 0.4389(15) 0.2407(14) 0.4288(16) 0.026(2) Uani 1 1 d .
O4 O 0.4281(14) 0.7876(14) -0.1074(14) 0.024(2) Uani 1 1 d .

loop_
_atom_site_aniso_label
_atom_site_aniso_U_11
_atom_site_aniso_U_22
_atom_site_aniso_U_33
_atom_site_aniso_U_23
_atom_site_aniso_U_13
_atom_site_aniso_U_12
Co1 0.0090(4) 0.0108(10) 0.0126(11) 0.0003(3) 0.0021(7) 0.0018(6)
O1 0.011(3) 0.013(5) 0.021(5) -0.003(2) 0.003(3) 0.002(3)
O2 0.009(3) 0.016(4) 0.020(4) 0.002(2) 0.005(3) 0.004(3)
N1 0.021(4) 0.013(5) 0.013(6) 0.001(3) 0.008(4) 0.003(4)
N2 0.012(3) 0.011(5) 0.016(5) -0.001(3) 0.003(3) -0.003(3)
N3 0.017(5) 0.014(5) 0.012(5) 0.000(4) 0.006(4) 0.009(4)
N4 0.012(6) 0.021(6) 0.017(6) 0.007(5) 0.002(4) 0.001(4)
C1 0.024(4) 0.028(7) 0.023(7) -0.006(3) 0.006(5) 0.003(5)
C2 0.018(4) 0.016(5) 0.016(5) 0.002(3) 0.001(4) 0.005(4)
C3 0.013(4) 0.022(6) 0.017(6) -0.009(4) 0.002(4) -0.003(4)
C4 0.016(4) 0.016(5) 0.020(5) 0.005(3) 0.005(4) 0.003(3)
C5 0.009(4) 0.024(6) 0.035(7) -0.003(4) 0.004(4) 0.000(4)
C6 0.019(4) 0.015(6) 0.015(6) -0.001(3) 0.004(5) -0.004(5)
C7 0.014(4) 0.013(4) 0.015(4) -0.002(3) -0.003(3) -0.007(3)
C8 0.025(7) 0.017(6) 0.011(5) -0.001(5) 0.009(5) 0.004(5)
C9 0.033(8) 0.022(6) 0.019(7) 0.009(5) 0.006(6) 0.002(5)
C10 0.029(7) 0.025(7) 0.017(6) 0.010(6) 0.008(5) 0.017(6)
C11 0.018(6) 0.018(6) 0.015(6) 0.004(5) 0.000(5) 0.005(5)
Cl1 0.0216(19) 0.0266(17) 0.0196(17) 0.0042(15) 0.0094(15) 0.0013(14)
Cl2 0.0197(18) 0.0207(17) 0.0243(18) 0.0021(14) 0.0044(14) 0.0075(14)
O3 0.021(5) 0.024(5) 0.037(6) 0.008(4) 0.011(4) 0.009(4)
O4 0.013(5) 0.030(5) 0.022(5) 0.003(4) 0.002(4) 0.001(4)

loop_
_atom_type_symbol
_atom_type_description
_atom_type_scat_dispersion_real
_atom_type_scat_dispersion_imag
_atom_type_scat_source
C C 0.0033 0.0016 'International Tables Vol C Tables 4.2.6.8 and 6.1.1.4'
H H 0.0000 0.0000 'International Tables Vol C Tables 4.2.6.8 and 6.1.1.4'
Cl Cl 0.1484 0.1585 'International Tables Vol C Tables 4.2.6.8 and 6.1.1.4'
Co Co 0.3494 0.9721 'International Tables Vol C Tables 4.2.6.8 and 6.1.1.4'
N N 0.0061 0.0033 'International Tables Vol C Tables 4.2.6.8 and 6.1.1.4'
O O 0.0106 0.0060 'International Tables Vol C Tables 4.2.6.8 and 6.1.1.4'

loop_
_geom_angle_atom_site_label_1
_geom_angle_atom_site_label_2
_geom_angle_atom_site_label_3
_geom_angle
O1 Co1 O2 95.3(2)
O1 Co1 N1 174.5(3)
O2 Co1 N1 90.2(3)
O1 Co1 N2 86.4(2)
O2 Co1 N2 178.2(3)
N1 Co1 N2 88.1(3)
O1 Co1 N3 93.8(6)
O2 Co1 N3 86.6(5)
N1 Co1 N3 85.9(6)
N2 Co1 N3 93.6(5)
O1 Co1 N4 93.1(6)
O2 Co1 N4 87.1(5)
N1 Co1 N4 87.8(6)
N2 Co1 N4 92.5(5)
N3 Co1 N4 171.1(3)
C2 O1 Co1 123.4(5)
C4 O2 Co1 124.5(5)
C10 N1 C8 111.8(7)
C10 N1 C6 111.5(12)
C8 N1 C6 109.5(11)
C10 N1 Co1 105.8(8)
C8 N1 Co1 106.9(8)
C6 N1 Co1 111.2(5)
C7 N2 Co1 109.4(5)
C7 N2 H2A 109.8
Co1 N2 H2A 109.8
C7 N2 H2B 109.8
Co1 N2 H2B 109.8
H2A N2 H2B 108.2
C9 N3 Co1 111.6(9)
C9 N3 H3A 109.3
Co1 N3 H3A 109.3
C9 N3 H3B 109.3
Co1 N3 H3B 109.3
H3A N3 H3B 108.0
C11 N4 Co1 109.4(9)
C11 N4 H4A 109.8
Co1 N4 H4A 109.8
C11 N4 H4B 109.8
Co1 N4 H4B 109.8
H4A N4 H4B 108.2
C2 C1 H1A 109.5
C2 C1 H1B 109.5
H1A C1 H1B 109.5
C2 C1 H1C 109.5
H1A C1 H1C 109.5
H1B C1 H1C 109.5
O1 C2 C3 126.3(7)
O1 C2 C1 114.1(7)
C3 C2 C1 119.5(7)
C2 C3 C4 124.5(7)
C2 C3 H3 117.7
C4 C3 H3 117.7
O2 C4 C3 125.2(8)
O2 C4 C5 116.2(7)
C3 C4 C5 118.5(7)
C4 C5 H5A 109.5
C4 C5 H5B 109.5
H5A C5 H5B 109.5
C4 C5 H5C 109.5
H5A C5 H5C 109.5
H5B C5 H5C 109.5
N1 C6 C7 110.5(7)
N1 C6 H6A 109.5
C7 C6 H6A 109.5
N1 C6 H6B 109.5
C7 C6 H6B 109.5
H6A C6 H6B 108.1
N2 C7 C6 108.8(7)
N2 C7 H7A 109.9
C6 C7 H7A 109.9
N2 C7 H7B 109.9
C6 C7 H7B 109.9
H7A C7 H7B 108.3
C9 C8 N1 107.6(11)
C9 C8 H8A 110.2
N1 C8 H8A 110.2
C9 C8 H8B 110.2
N1 C8 H8B 110.2
H8A C8 H8B 108.5
N3 C9 C8 108.3(11)
N3 C9 H9A 110.0
C8 C9 H9A 110.0
N3 C9 H9B 110.0
C8 C9 H9B 110.0
H9A C9 H9B 108.4
N1 C10 C11 107.1(11)
N1 C10 H10A 110.3
C11 C10 H10A 110.3
N1 C10 H10B 110.3
C11 C10 H10B 110.3
H10A C10 H10B 108.6
N4 C11 C10 109.1(11)
N4 C11 H11A 109.9
C10 C11 H11A 109.9
N4 C11 H11B 109.9
C10 C11 H11B 109.9
H11A C11 H11B 108.3

loop_
_geom_bond_atom_site_label_1
_geom_bond_atom_site_label_2
_geom_bond_distance
Co1 O1 1.899(6)
Co1 O2 1.902(5)
Co1 N1 1.927(6)
Co1 N2 1.937(6)
Co1 N3 1.961(10)
Co1 N4 1.974(10)
O1 C2 1.273(9)
O2 C4 1.249(9)
N1 C10 1.502(17)
N1 C8 1.504(17)
N1 C6 1.508(10)
N2 C7 1.510(10)
N2 H2A 0.9000
N2 H2B 0.9000
N3 C9 1.47(2)
N3 H3A 0.9000
N3 H3B 0.9000
N4 C11 1.47(2)
N4 H4A 0.9000
N4 H4B 0.9000
C1 C2 1.529(10)
C1 H1A 0.9600
C1 H1B 0.9600
C1 H1C 0.9600
C2 C3 1.367(11)
C3 C4 1.406(10)
C3 H3 0.9300
C4 C5 1.499(11)
C5 H5A 0.9600
C5 H5B 0.9600
C5 H5C 0.9600
C6 C7 1.522(13)
C6 H6A 0.9700
C6 H6B 0.9700
C7 H7A 0.9700
C7 H7B 0.9700
C8 C9 1.50(2)
C8 H8A 0.9700
C8 H8B 0.9700
C9 H9A 0.9700
C9 H9B 0.9700
C10 C11 1.545(18)
C10 H10A 0.9700
C10 H10B 0.9700
C11 H11A 0.9700
C11 H11B 0.9700

loop_
_geom_hbond_atom_site_label_D
_geom_hbond_atom_site_label_H
_geom_hbond_atom_site_label_A
_geom_hbond_distance_DH
_geom_hbond_distance_HA
_geom_hbond_distance_DA
_geom_hbond_angle_DHA
N2 H2A Cl2 0.90 2.40 3.292(13) 168.8
N2 H2B Cl1 0.90 2.53 3.294(12) 143.6
N3 H3A O3 0.90 2.03 2.873(17) 154.8
N3 H3B Cl2 0.90 2.34 3.224(12) 166.3
N4 H4B O4 0.90 2.01 2.870(16) 158.9
